data_7126082
loop_
_publ_author_name
'Berkefeld, Andreas'
'Fr\"ohlich, Markus'
'Kordan, Mike'
'H\"orner, Gerald'
'Schubert, Hartmut'

_publ_section_title
;
 Selective metalation of phenol-type proligands for preparative
 organometallic chemistry.
;
_journal_issue 28
_journal_name_full 'Chemical communications (Cambridge, England)'
_journal_page_first 3987
_journal_page_last 3990
_journal_paper_doi 10.1039/d0cc01254h
_journal_volume 56
_journal_year 2020
_chemical_formula_sum 'C42 H55.5 N4.5 Ni1.5 Si3'
_chemical_formula_weight 795.74
_chemical_properties_physical Moisture-sensitive
_space_group_crystal_system monoclinic
_space_group_IT_number 14
_space_group_name_Hall '-P 2ybc'
_space_group_name_H-M_alt 'P 1 21/c 1'
_atom_sites_solution_hydrogens geom
_audit_creation_method SHELXL-2018/1
_audit_update_record
;
2020-01-24 deposited with the CCDC.	2020-03-02 downloaded from the CCDC.
;
_cell_angle_alpha 90
_cell_angle_beta 101.4330(10)
_cell_angle_gamma 90
_cell_formula_units_Z 8
_cell_length_a 23.5957(7)
_cell_length_b 13.6797(4)
_cell_length_c 26.9113(8)
_cell_measurement_reflns_used 9756
_cell_measurement_temperature 100(2)
_cell_measurement_theta_max 28.29
_cell_measurement_theta_min 3.24
_cell_volume 8514.1(4)
_computing_cell_refinement 'Bruker SAINT'
_computing_data_collection 'Bruker APEX2'
_computing_data_reduction 'Bruker SAINT'
_computing_structure_refinement 'SHELXL-2018/1 (Sheldrick, 2018)'
_computing_structure_solution 'SHELXT 2014/4 (Sheldrick, 2014)'
_diffrn_ambient_temperature 100(2)
_diffrn_measured_fraction_theta_full 0.997
_diffrn_measured_fraction_theta_max 0.993
_diffrn_measurement_device_type 'Bruker APEX-II CCD'
_diffrn_measurement_method '\f and \w scans'
_diffrn_radiation_type MoK\a
_diffrn_radiation_wavelength 0.71073
_diffrn_reflns_av_R_equivalents 0.0286
_diffrn_reflns_av_unetI/netI 0.0227
_diffrn_reflns_Laue_measured_fraction_full 0.997
_diffrn_reflns_Laue_measured_fraction_max 0.993
_diffrn_reflns_limit_h_max 31
_diffrn_reflns_limit_h_min -31
_diffrn_reflns_limit_k_max 18
_diffrn_reflns_limit_k_min -14
_diffrn_reflns_limit_l_max 35
_diffrn_reflns_limit_l_min -35
_diffrn_reflns_number 106842
_diffrn_reflns_point_group_measured_fraction_full 0.997
_diffrn_reflns_point_group_measured_fraction_max 0.993
_diffrn_reflns_theta_full 25.242
_diffrn_reflns_theta_max 28.319
_diffrn_reflns_theta_min 1.677
_exptl_absorpt_coefficient_mu 0.788
_exptl_absorpt_correction_T_max 1.0000
_exptl_absorpt_correction_T_min 0.8170
_exptl_absorpt_correction_type numerical
_exptl_absorpt_process_details 'SADABS V2012/1 (Bruker AXS Inc.)'
_exptl_crystal_colour violet
_exptl_crystal_density_diffrn 1.242
_exptl_crystal_description prism
_exptl_crystal_F_000 3384
_exptl_crystal_size_max 0.576
_exptl_crystal_size_mid 0.434
_exptl_crystal_size_min 0.226
_refine_diff_density_max 0.729
_refine_diff_density_min -0.302
_refine_diff_density_rms 0.068
_refine_ls_extinction_method none
_refine_ls_goodness_of_fit_ref 1.048
_refine_ls_hydrogen_treatment constr
_refine_ls_matrix_type full
_refine_ls_number_parameters 946
_refine_ls_number_reflns 21075
_refine_ls_number_restraints 0
_refine_ls_restrained_S_all 1.048
_refine_ls_R_factor_all 0.0438
_refine_ls_R_factor_gt 0.0341
_refine_ls_shift/su_max 0.003
_refine_ls_shift/su_mean 0.000
_refine_ls_structure_factor_coef Fsqd
_refine_ls_weighting_details 'w=1/[\s^2^(Fo^2^)+(0.0462P)^2^+4.3064P] where P=(Fo^2^+2Fc^2^)/3'
_refine_ls_weighting_scheme calc
_refine_ls_wR_factor_gt 0.0897
_refine_ls_wR_factor_ref 0.0958
_reflns_Friedel_coverage 0.000
_reflns_number_gt 17698
_reflns_number_total 21075
_reflns_threshold_expression 'I > 2\s(I)'
_cod_data_source_file d0cc01254h3.cif
_cod_data_source_block shelx_CCDC2
_cod_depositor_comments 'Adding full bibliography for 7126079--7126083.cif.'
_cod_original_sg_symbol_H-M 'P 21/c'
_cod_original_formula_sum 'C42 H55.50 N4.50 Ni1.50 Si3'
_cod_database_code 7126082
_shelx_shelxl_version_number 2018/1
_shelx_space_group_comment
;
The symmetry employed for this shelxl refinement is uniquely defined
by the following loop, which should always be used as a source of
symmetry information in preference to the above space-group names.
They are only intended as comments.
;
_shelx_estimated_absorpt_t_min 0.659
_shelx_estimated_absorpt_t_max 0.842

loop_
_space_group_symop_operation_xyz
'x, y, z'
'-x, y+1/2, -z+1/2'
'-x, -y, -z'
'x, -y-1/2, z-1/2'

loop_
_atom_site_label
_atom_site_type_symbol
_atom_site_fract_x
_atom_site_fract_y
_atom_site_fract_z
_atom_site_U_iso_or_equiv
_atom_site_adp_type
_atom_site_occupancy
_atom_site_site_symmetry_order
_atom_site_calc_flag
_atom_site_refinement_flags_posn
_atom_site_refinement_flags_adp
_atom_site_refinement_flags_occupancy
_atom_site_disorder_assembly
_atom_site_disorder_group
Ni3 Ni 0.84458(2) -0.05112(2) 0.50700(2) 0.01116(5) Uani 1 1 d . . . . .
Ni1 Ni 0.50563(2) 0.56202(2) 0.33880(2) 0.01094(5) Uani 1 1 d . . . . .
Ni2 Ni 0.82678(2) 0.44843(2) 0.33263(2) 0.01039(5) Uani 1 1 d . . . . .
Si1 Si 0.47653(2) 0.66666(3) 0.43051(2) 0.01282(8) Uani 1 1 d . . . . .
Si6 Si 0.80847(2) -0.15294(3) 0.59770(2) 0.01321(8) Uani 1 1 d . . . . .
Si5 Si 0.72022(2) -0.11337(3) 0.49974(2) 0.01677(9) Uani 1 1 d . . . . .
Si3 Si 0.95164(2) 0.38265(3) 0.34034(2) 0.01718(9) Uani 1 1 d . . . . .
Si4 Si 0.86069(2) 0.34022(3) 0.24412(2) 0.01498(8) Uani 1 1 d . . . . .
Si2 Si 0.38296(2) 0.64229(3) 0.33564(2) 0.02114(9) Uani 1 1 d . . . . .
N9 N 0.56222(5) 0.50189(8) 0.31078(4) 0.0121(2) Uani 1 1 d . . . . .
N6 N 0.76919(5) 0.50688(8) 0.36005(4) 0.0115(2) Uani 1 1 d . . . . .
N3 N 0.90100(5) 0.00345(9) 0.47663(4) 0.0127(2) Uani 1 1 d . . . . .
N7 N 0.79979(5) 0.32732(8) 0.36657(4) 0.0126(2) Uani 1 1 d . . . . .
N8 N 0.53476(5) 0.68284(9) 0.30543(4) 0.0142(2) Uani 1 1 d . . . . .
N4 N 0.86917(5) -0.17515(9) 0.47375(4) 0.0142(2) Uani 1 1 d . . . . .
N1 N 0.78746(5) -0.11125(8) 0.53713(4) 0.0132(2) Uani 1 1 d . . . . .
C14 C 0.87614(6) 0.14603(10) 0.51158(5) 0.0134(3) Uani 1 1 d . . . . .
C15 C 0.79820(6) 0.74546(10) 0.31266(5) 0.0141(3) Uani 1 1 d . . . . .
H15 H 0.771138 0.788378 0.323097 0.017 Uiso 1 1 calc R U . . .
N2 N 0.45106(5) 0.62767(8) 0.36996(4) 0.0132(2) Uani 1 1 d . . . . .
C17 C 0.74472(6) 0.18689(11) 0.41714(6) 0.0175(3) Uani 1 1 d . . . . .
H17 H 0.726715 0.138417 0.433997 0.021 Uiso 1 1 calc R U . . .
C18 C 0.79753(6) 0.64650(10) 0.32450(5) 0.0121(3) Uani 1 1 d . . . . .
C19 C 0.71233(6) 0.64428(10) 0.37322(5) 0.0146(3) Uani 1 1 d . . . . .
H19 H 0.704283 0.712130 0.368882 0.018 Uiso 1 1 calc R U . . .
C20 C 0.61785(6) 0.36264(10) 0.29770(5) 0.0153(3) Uani 1 1 d . . . . .
H20 H 0.625493 0.294722 0.302382 0.018 Uiso 1 1 calc R U . . .
C21 C 0.53169(6) 0.36254(10) 0.34517(5) 0.0127(3) Uani 1 1 d . . . . .
C22 C 0.87774(6) 0.24612(10) 0.52237(5) 0.0161(3) Uani 1 1 d . . . . .
H22 H 0.904867 0.286722 0.510443 0.019 Uiso 1 1 calc R U . . .
N5 N 0.88409(5) 0.38524(8) 0.30387(4) 0.0136(2) Uani 1 1 d . . . . .
C24 C 0.57253(6) 0.40595(10) 0.31724(5) 0.0128(3) Uani 1 1 d . . . . .
C25 C 0.49319(6) 0.43197(10) 0.35978(5) 0.0128(3) Uani 1 1 d . . . . .
C26 C 0.58988(7) 0.82027(11) 0.25306(6) 0.0191(3) Uani 1 1 d . . . . .
H26 H 0.607762 0.867616 0.235411 0.023 Uiso 1 1 calc R U . . .
C27 C 0.83632(6) 0.57787(10) 0.30963(5) 0.0123(3) Uani 1 1 d . . . . .
C28 C 0.91354(6) 0.09884(10) 0.48183(5) 0.0135(3) Uani 1 1 d . . . . .
C29 C 0.52935(6) 0.26338(10) 0.35601(5) 0.0143(3) Uani 1 1 d . . . . .
H29 H 0.556488 0.220013 0.346021 0.017 Uiso 1 1 calc R U . . .
C30 C 0.79105(6) 0.16321(11) 0.39520(6) 0.0174(3) Uani 1 1 d . . . . .
H30 H 0.805186 0.098017 0.397024 0.021 Uiso 1 1 calc R U . . .
C31 C 0.75776(6) 0.60239(10) 0.35326(5) 0.0121(3) Uani 1 1 d . . . . .
C32 C 0.69138(6) 0.48564(10) 0.40576(5) 0.0138(3) Uani 1 1 d . . . . .
C33 C 0.67951(6) 0.58691(11) 0.39904(5) 0.0158(3) Uani 1 1 d . . . . .
H33 H 0.648941 0.615425 0.412322 0.019 Uiso 1 1 calc R U . . .
C34 C 0.91797(7) -0.31943(11) 0.42045(6) 0.0209(3) Uani 1 1 d . . . . .
H34 H 0.933749 -0.369044 0.402547 0.025 Uiso 1 1 calc R U . . .
C35 C 0.66093(6) 0.41640(11) 0.43088(5) 0.0170(3) Uani 1 1 d . . . . .
H35 H 0.629159 0.437823 0.444910 0.020 Uiso 1 1 calc R U . . .
C36 C 0.66992(6) 0.58756(11) 0.23807(6) 0.0185(3) Uani 1 1 d . . . . .
H36 H 0.700938 0.564809 0.223416 0.022 Uiso 1 1 calc R U . . .
C37 C 0.95787(6) 0.13805(11) 0.45932(6) 0.0178(3) Uani 1 1 d . . . . .
H37 H 0.967202 0.205557 0.463034 0.021 Uiso 1 1 calc R U . . .
C38 C 0.65110(6) 0.41875(11) 0.27180(5) 0.0165(3) Uani 1 1 d . . . . .
H38 H 0.681590 0.389349 0.258768 0.020 Uiso 1 1 calc R U . . .
C39 C 0.83721(6) 0.08038(10) 0.52843(5) 0.0138(3) Uani 1 1 d . . . . .
C40 C 1.00053(6) -0.09311(12) 0.39864(6) 0.0215(3) Uani 1 1 d . . . . .
H40 H 1.030608 -0.073214 0.382055 0.026 Uiso 1 1 calc R U . . .
C41 C 0.67684(6) 0.32046(11) 0.43495(6) 0.0175(3) Uani 1 1 d . . . . .
H41 H 0.655964 0.276444 0.451907 0.021 Uiso 1 1 calc R U . . .
C42 C 0.54517(7) 0.84644(11) 0.27655(6) 0.0190(3) Uani 1 1 d . . . . .
H42 H 0.532261 0.912344 0.275232 0.023 Uiso 1 1 calc R U . . .
C43 C 0.93005(6) -0.05522(10) 0.45011(5) 0.0141(3) Uani 1 1 d . . . . .
C44 C 0.87498(6) 0.61539(10) 0.28152(5) 0.0152(3) Uani 1 1 d . . . . .
H44 H 0.901061 0.572346 0.269776 0.018 Uiso 1 1 calc R U . . .
C45 C 0.65465(6) 0.68367(12) 0.23359(6) 0.0194(3) Uani 1 1 d . . . . .
H45 H 0.674965 0.726321 0.215408 0.023 Uiso 1 1 calc R U . . .
C46 C 0.48766(6) 0.22661(10) 0.38136(5) 0.0143(3) Uani 1 1 d . . . . .
C47 C 0.87620(6) 0.71527(10) 0.27020(5) 0.0163(3) Uani 1 1 d . . . . .
H47 H 0.903677 0.738192 0.251464 0.020 Uiso 1 1 calc R U . . .
C48 C 0.51859(6) 0.77591(10) 0.30246(5) 0.0166(3) Uani 1 1 d . . . . .
H48 H 0.487957 0.795694 0.318391 0.020 Uiso 1 1 calc R U . . .
C49 C 0.63989(6) 0.51992(11) 0.26462(5) 0.0143(3) Uani 1 1 d . . . . .
C50 C 0.85116(6) -0.26730(11) 0.47260(5) 0.0173(3) Uani 1 1 d . . . . .
H50 H 0.821296 -0.284028 0.490107 0.021 Uiso 1 1 calc R U . . .
C51 C 0.97398(6) -0.02213(11) 0.42624(5) 0.0170(3) Uani 1 1 d . . . . .
C52 C 0.73732(6) 0.45019(10) 0.38509(5) 0.0119(3) Uani 1 1 d . . . . .
C53 C 0.72451(6) 0.28426(10) 0.41416(5) 0.0145(3) Uani 1 1 d . . . . .
C54 C 0.81738(6) 0.23505(10) 0.37018(5) 0.0154(3) Uani 1 1 d . . . . .
H54 H 0.849081 0.216843 0.355236 0.018 Uiso 1 1 calc R U . . .
C55 C 0.98764(6) 0.07830(12) 0.43192(6) 0.0196(3) Uani 1 1 d . . . . .
H55 H 1.017397 0.104884 0.416862 0.024 Uiso 1 1 calc R U . . .
C56 C 0.87474(7) -0.34105(11) 0.44634(6) 0.0206(3) Uani 1 1 d . . . . .
H56 H 0.860734 -0.406133 0.446493 0.025 Uiso 1 1 calc R U . . .
C57 C 0.93852(6) -0.22245(11) 0.42090(5) 0.0178(3) Uani 1 1 d . . . . .
C58 C 0.79808(6) 0.41212(12) 0.20857(6) 0.0203(3) Uani 1 1 d . . . . .
H58A H 0.765247 0.406148 0.225690 0.030 Uiso 1 1 calc R U . . .
H58B H 0.787106 0.386800 0.173931 0.030 Uiso 1 1 calc R U . . .
H58C H 0.809104 0.481035 0.207492 0.030 Uiso 1 1 calc R U . . .
C59 C 0.80135(7) 0.22274(11) 0.56738(6) 0.0195(3) Uani 1 1 d . . . . .
H59 H 0.774971 0.248461 0.586484 0.023 Uiso 1 1 calc R U . . .
C60 C 0.80030(6) 0.12230(11) 0.55717(6) 0.0170(3) Uani 1 1 d . . . . .
H60 H 0.773889 0.081747 0.570075 0.020 Uiso 1 1 calc R U . . .
C61 C 0.75417(6) 0.35047(10) 0.38885(5) 0.0121(3) Uani 1 1 d . . . . .
C62 C 0.44966(6) 0.29437(11) 0.39601(6) 0.0168(3) Uani 1 1 d . . . . .
H62 H 0.420837 0.271649 0.413340 0.020 Uiso 1 1 calc R U . . .
C63 C 0.83833(6) 0.78240(10) 0.28556(5) 0.0147(3) Uani 1 1 d . . . . .
C64 C 0.57914(6) 0.65741(10) 0.28211(5) 0.0132(3) Uani 1 1 d . . . . .
C65 C 0.59454(6) 0.55735(10) 0.28561(5) 0.0131(3) Uani 1 1 d . . . . .
C66 C 0.60859(6) 0.72227(11) 0.25566(5) 0.0159(3) Uani 1 1 d . . . . .
C67 C 0.42023(7) 0.66464(12) 0.47131(6) 0.0230(3) Uani 1 1 d . . . . .
H67A H 0.390402 0.713508 0.458911 0.035 Uiso 1 1 calc R U . . .
H67B H 0.438477 0.679716 0.506437 0.035 Uiso 1 1 calc R U . . .
H67C H 0.402512 0.599630 0.469793 0.035 Uiso 1 1 calc R U . . .
C68 C 0.87186(6) -0.08239(11) 0.63304(6) 0.0185(3) Uani 1 1 d . . . . .
H68A H 0.904781 -0.090498 0.616203 0.028 Uiso 1 1 calc R U . . .
H68B H 0.882246 -0.106799 0.667897 0.028 Uiso 1 1 calc R U . . .
H68C H 0.861725 -0.012971 0.633501 0.028 Uiso 1 1 calc R U . . .
C69 C 0.84002(6) 0.28693(10) 0.55040(5) 0.0171(3) Uani 1 1 d . . . . .
C70 C 0.94808(7) 0.39592(12) 0.40943(6) 0.0234(3) Uani 1 1 d . . . . .
H70A H 0.932917 0.460711 0.415242 0.035 Uiso 1 1 calc R U . . .
H70B H 0.986930 0.388421 0.430220 0.035 Uiso 1 1 calc R U . . .
H70C H 0.922558 0.345510 0.418718 0.035 Uiso 1 1 calc R U . . .
C71 C 0.91237(6) -0.15437(10) 0.44816(5) 0.0141(3) Uani 1 1 d . . . . .
C72 C 0.45265(6) 0.39477(10) 0.38598(5) 0.0156(3) Uani 1 1 d . . . . .
H72 H 0.426461 0.438217 0.397300 0.019 Uiso 1 1 calc R U . . .
C73 C 0.53823(6) 0.58959(11) 0.46358(6) 0.0186(3) Uani 1 1 d . . . . .
H73A H 0.526031 0.521051 0.463064 0.028 Uiso 1 1 calc R U . . .
H73B H 0.550107 0.611511 0.498773 0.028 Uiso 1 1 calc R U . . .
H73C H 0.570821 0.595877 0.446192 0.028 Uiso 1 1 calc R U . . .
C74 C 0.48611(8) 0.05681(11) 0.34542(6) 0.0241(3) Uani 1 1 d . . . . .
H74A H 0.521077 0.071105 0.332255 0.036 Uiso 1 1 calc R U . . .
H74B H 0.451899 0.073582 0.319753 0.036 Uiso 1 1 calc R U . . .
H74C H 0.485160 -0.012917 0.353569 0.036 Uiso 1 1 calc R U . . .
C75 C 0.48642(6) 0.11720(10) 0.39335(6) 0.0161(3) Uani 1 1 d . . . . .
C76 C 0.98330(7) -0.18831(12) 0.39589(6) 0.0219(3) Uani 1 1 d . . . . .
H76 H 1.001290 -0.233255 0.376987 0.026 Uiso 1 1 calc R U . . .
C77 C 0.68126(7) -0.23150(13) 0.50582(7) 0.0276(4) Uani 1 1 d . . . . .
H77A H 0.704286 -0.286314 0.497250 0.041 Uiso 1 1 calc R U . . .
H77B H 0.643565 -0.230783 0.482644 0.041 Uiso 1 1 calc R U . . .
H77C H 0.675647 -0.238905 0.540747 0.041 Uiso 1 1 calc R U . . .
C78 C 0.72451(7) -0.10102(12) 0.43072(6) 0.0241(3) Uani 1 1 d . . . . .
H78A H 0.741276 -0.037409 0.425106 0.036 Uiso 1 1 calc R U . . .
H78B H 0.685600 -0.105975 0.409763 0.036 Uiso 1 1 calc R U . . .
H78C H 0.748882 -0.153277 0.421473 0.036 Uiso 1 1 calc R U . . .
C79 C 0.83967(7) 0.39679(11) 0.56167(6) 0.0204(3) Uani 1 1 d . . . . .
C80 C 0.83829(6) 0.89168(10) 0.27282(6) 0.0168(3) Uani 1 1 d . . . . .
C81 C 0.98986(8) 0.26430(13) 0.33361(7) 0.0305(4) Uani 1 1 d . . . . .
H81A H 0.965160 0.209448 0.339217 0.046 Uiso 1 1 calc R U . . .
H81B H 1.026152 0.261878 0.358677 0.046 Uiso 1 1 calc R U . . .
H81C H 0.998204 0.259861 0.299428 0.046 Uiso 1 1 calc R U . . .
C82 C 0.91830(7) 0.34012(14) 0.20472(6) 0.0274(4) Uani 1 1 d . . . . .
H82A H 0.936266 0.404908 0.206090 0.041 Uiso 1 1 calc R U . . .
H82B H 0.900866 0.324173 0.169499 0.041 Uiso 1 1 calc R U . . .
H82C H 0.947759 0.291221 0.218043 0.041 Uiso 1 1 calc R U . . .
C83 C 0.84036(8) 0.95242(11) 0.32096(6) 0.0265(4) Uani 1 1 d . . . . .
H83A H 0.806707 0.936827 0.335771 0.040 Uiso 1 1 calc R U . . .
H83B H 0.839848 1.022118 0.312454 0.040 Uiso 1 1 calc R U . . .
H83C H 0.875849 0.937193 0.345459 0.040 Uiso 1 1 calc R U . . .
C84 C 0.38145(8) 0.61822(13) 0.26647(6) 0.0300(4) Uani 1 1 d . . . . .
H84A H 0.410417 0.659214 0.255001 0.045 Uiso 1 1 calc R U . . .
H84B H 0.342997 0.633735 0.246676 0.045 Uiso 1 1 calc R U . . .
H84C H 0.390153 0.549192 0.261737 0.045 Uiso 1 1 calc R U . . .
C85 C 0.50502(8) 0.79601(12) 0.43295(6) 0.0269(4) Uani 1 1 d . . . . .
H85A H 0.537342 0.799397 0.415088 0.040 Uiso 1 1 calc R U . . .
H85B H 0.518347 0.815600 0.468373 0.040 Uiso 1 1 calc R U . . .
H85C H 0.474145 0.840128 0.416671 0.040 Uiso 1 1 calc R U . . .
C86 C 0.74971(7) -0.14612(13) 0.63581(6) 0.0241(3) Uani 1 1 d . . . . .
H86A H 0.734028 -0.079600 0.634153 0.036 Uiso 1 1 calc R U . . .
H86B H 0.765736 -0.163062 0.671189 0.036 Uiso 1 1 calc R U . . .
H86C H 0.718786 -0.192145 0.621922 0.036 Uiso 1 1 calc R U . . .
C87 C 0.83223(9) -0.28466(12) 0.60097(6) 0.0296(4) Uani 1 1 d . . . . .
H87A H 0.800366 -0.325761 0.583624 0.044 Uiso 1 1 calc R U . . .
H87B H 0.843224 -0.304808 0.636529 0.044 Uiso 1 1 calc R U . . .
H87C H 0.865473 -0.291917 0.584469 0.044 Uiso 1 1 calc R U . . .
C88 C 0.35505(8) 0.76997(15) 0.34135(7) 0.0369(5) Uani 1 1 d . . . . .
H88A H 0.353783 0.783484 0.376880 0.055 Uiso 1 1 calc R U . . .
H88B H 0.316061 0.775831 0.320622 0.055 Uiso 1 1 calc R U . . .
H88C H 0.380769 0.817020 0.329534 0.055 Uiso 1 1 calc R U . . .
C89 C 0.54020(7) 0.09149(12) 0.43333(7) 0.0274(4) Uani 1 1 d . . . . .
H89A H 0.539487 0.021788 0.441590 0.041 Uiso 1 1 calc R U . . .
H89B H 0.540482 0.130274 0.464000 0.041 Uiso 1 1 calc R U . . .
H89C H 0.575007 0.105983 0.419966 0.041 Uiso 1 1 calc R U . . .
C90 C 0.89196(9) 0.44997(12) 0.54702(7) 0.0337(4) Uani 1 1 d . . . . .
H90A H 0.890101 0.443442 0.510468 0.051 Uiso 1 1 calc R U . . .
H90B H 0.927949 0.420755 0.565475 0.051 Uiso 1 1 calc R U . . .
H90C H 0.890899 0.519360 0.555846 0.051 Uiso 1 1 calc R U . . .
C91 C 0.84257(8) 0.41467(12) 0.61814(6) 0.0265(3) Uani 1 1 d . . . . .
H91A H 0.843683 0.485147 0.624786 0.040 Uiso 1 1 calc R U . . .
H91B H 0.877510 0.384039 0.637714 0.040 Uiso 1 1 calc R U . . .
H91C H 0.808386 0.386279 0.628161 0.040 Uiso 1 1 calc R U . . .
C92 C 1.00151(7) 0.48226(14) 0.32684(7) 0.0286(4) Uani 1 1 d . . . . .
H92A H 1.002313 0.482745 0.290573 0.043 Uiso 1 1 calc R U . . .
H92B H 1.040576 0.470308 0.346366 0.043 Uiso 1 1 calc R U . . .
H92C H 0.987613 0.545584 0.336560 0.043 Uiso 1 1 calc R U . . .
C93 C 0.43257(7) 0.08883(12) 0.41406(7) 0.0265(4) Uani 1 1 d . . . . .
H93A H 0.432699 0.018157 0.420052 0.040 Uiso 1 1 calc R U . . .
H93B H 0.397755 0.106763 0.389366 0.040 Uiso 1 1 calc R U . . .
H93C H 0.432883 0.123450 0.445999 0.040 Uiso 1 1 calc R U . . .
C94 C 0.89060(8) 0.92041(12) 0.24997(7) 0.0276(4) Uani 1 1 d . . . . .
H94A H 0.889886 0.991018 0.243711 0.041 Uiso 1 1 calc R U . . .
H94B H 0.888991 0.885456 0.217936 0.041 Uiso 1 1 calc R U . . .
H94C H 0.926324 0.903108 0.273683 0.041 Uiso 1 1 calc R U . . .
C95 C 0.67145(7) -0.01217(13) 0.51295(7) 0.0272(4) Uani 1 1 d . . . . .
H95A H 0.670346 -0.011463 0.549161 0.041 Uiso 1 1 calc R U . . .
H95B H 0.632355 -0.022860 0.493194 0.041 Uiso 1 1 calc R U . . .
H95C H 0.686194 0.050610 0.503385 0.041 Uiso 1 1 calc R U . . .
C96 C 0.78468(9) 0.44169(13) 0.53099(7) 0.0388(5) Uani 1 1 d . . . . .
H96A H 0.750921 0.409313 0.539732 0.058 Uiso 1 1 calc R U . . .
H96B H 0.784114 0.433081 0.494741 0.058 Uiso 1 1 calc R U . . .
H96C H 0.783606 0.511586 0.538739 0.058 Uiso 1 1 calc R U . . .
C97 C 0.78318(8) 0.91590(13) 0.23433(7) 0.0318(4) Uani 1 1 d . . . . .
H97A H 0.749332 0.900692 0.248940 0.048 Uiso 1 1 calc R U . . .
H97B H 0.781943 0.876960 0.203565 0.048 Uiso 1 1 calc R U . . .
H97C H 0.782963 0.985574 0.225816 0.048 Uiso 1 1 calc R U . . .
C98 C 0.83358(10) 0.21085(12) 0.24431(7) 0.0385(5) Uani 1 1 d . . . . .
H98A H 0.864804 0.168501 0.261671 0.058 Uiso 1 1 calc R U . . .
H98B H 0.820696 0.188371 0.209312 0.058 Uiso 1 1 calc R U . . .
H98C H 0.801117 0.208328 0.262037 0.058 Uiso 1 1 calc R U . . .
C99 C 0.32697(8) 0.56003(18) 0.35436(8) 0.0447(5) Uani 1 1 d . . . . .
H99A H 0.334052 0.492441 0.345170 0.067 Uiso 1 1 calc R U . . .
H99B H 0.288427 0.580386 0.336622 0.067 Uiso 1 1 calc R U . . .
H99C H 0.329227 0.564366 0.391047 0.067 Uiso 1 1 calc R U . . .

loop_
_atom_site_aniso_label
_atom_site_aniso_U_11
_atom_site_aniso_U_22
_atom_site_aniso_U_33
_atom_site_aniso_U_23
_atom_site_aniso_U_13
_atom_site_aniso_U_12
Ni3 0.01282(9) 0.01004(9) 0.01161(9) -0.00013(6) 0.00487(7) -0.00030(6)
Ni1 0.01276(9) 0.00951(8) 0.01159(9) 0.00019(6) 0.00493(7) 0.00008(6)
Ni2 0.01172(9) 0.00875(8) 0.01201(9) 0.00077(6) 0.00554(7) 0.00048(6)
Si1 0.01528(18) 0.01118(17) 0.01344(18) 0.00071(14) 0.00635(14) 0.00135(14)
Si6 0.01559(18) 0.01254(17) 0.01249(18) -0.00001(14) 0.00522(14) -0.00089(14)
Si5 0.01408(18) 0.01830(19) 0.0173(2) 0.00098(15) 0.00166(15) -0.00217(15)
Si3 0.01416(19) 0.0191(2) 0.0190(2) 0.00316(16) 0.00521(15) 0.00289(15)
Si4 0.0214(2) 0.01108(17) 0.01490(19) 0.00001(14) 0.00964(15) 0.00032(15)
Si2 0.01453(19) 0.0265(2) 0.0212(2) 0.00547(17) 0.00083(16) 0.00268(17)
N9 0.0134(5) 0.0125(5) 0.0108(5) -0.0012(4) 0.0034(4) -0.0008(4)
N6 0.0125(5) 0.0103(5) 0.0124(5) -0.0005(4) 0.0041(4) -0.0008(4)
N3 0.0134(5) 0.0129(5) 0.0122(5) 0.0011(4) 0.0035(4) 0.0011(4)
N7 0.0141(5) 0.0126(5) 0.0120(5) 0.0011(4) 0.0044(4) -0.0007(4)
N8 0.0166(6) 0.0144(6) 0.0121(6) 0.0003(4) 0.0044(5) -0.0005(5)
N4 0.0166(6) 0.0142(6) 0.0120(6) -0.0007(4) 0.0032(5) 0.0002(5)
N1 0.0138(5) 0.0124(5) 0.0142(6) 0.0000(4) 0.0044(4) -0.0015(4)
C14 0.0137(6) 0.0134(6) 0.0127(6) 0.0009(5) 0.0014(5) 0.0004(5)
C15 0.0158(6) 0.0116(6) 0.0147(7) -0.0012(5) 0.0027(5) 0.0007(5)
N2 0.0131(5) 0.0123(5) 0.0147(6) 0.0008(4) 0.0041(4) 0.0023(4)
C17 0.0216(7) 0.0147(7) 0.0168(7) 0.0038(5) 0.0052(6) -0.0032(6)
C18 0.0120(6) 0.0115(6) 0.0126(6) -0.0006(5) 0.0024(5) -0.0016(5)
C19 0.0143(6) 0.0123(6) 0.0170(7) -0.0024(5) 0.0027(5) 0.0011(5)
C20 0.0148(6) 0.0140(6) 0.0169(7) -0.0041(5) 0.0027(5) 0.0001(5)
C21 0.0121(6) 0.0136(6) 0.0124(6) -0.0021(5) 0.0023(5) -0.0012(5)
C22 0.0192(7) 0.0136(6) 0.0147(7) 0.0016(5) 0.0015(5) -0.0015(5)
N5 0.0140(5) 0.0120(5) 0.0160(6) 0.0013(4) 0.0063(5) 0.0019(4)
C24 0.0122(6) 0.0130(6) 0.0125(6) -0.0020(5) 0.0011(5) -0.0015(5)
C25 0.0147(6) 0.0112(6) 0.0125(6) -0.0010(5) 0.0028(5) -0.0017(5)
C26 0.0236(8) 0.0173(7) 0.0163(7) 0.0032(6) 0.0036(6) -0.0048(6)
C27 0.0135(6) 0.0112(6) 0.0120(6) 0.0004(5) 0.0023(5) 0.0000(5)
C28 0.0129(6) 0.0136(6) 0.0135(6) 0.0028(5) 0.0013(5) 0.0003(5)
C29 0.0142(6) 0.0134(6) 0.0147(7) -0.0014(5) 0.0016(5) 0.0002(5)
C30 0.0221(7) 0.0131(6) 0.0173(7) 0.0031(5) 0.0046(6) 0.0004(5)
C31 0.0127(6) 0.0116(6) 0.0121(6) -0.0016(5) 0.0026(5) -0.0016(5)
C32 0.0125(6) 0.0172(7) 0.0122(6) -0.0015(5) 0.0037(5) -0.0011(5)
C33 0.0126(6) 0.0188(7) 0.0166(7) -0.0032(5) 0.0050(5) 0.0016(5)
C34 0.0256(8) 0.0185(7) 0.0175(7) -0.0040(6) 0.0017(6) 0.0058(6)
C35 0.0143(6) 0.0223(7) 0.0161(7) -0.0010(6) 0.0071(5) -0.0017(6)
C36 0.0159(7) 0.0252(8) 0.0161(7) -0.0007(6) 0.0069(6) -0.0032(6)
C37 0.0163(7) 0.0164(7) 0.0208(7) 0.0059(6) 0.0043(6) -0.0001(5)
C38 0.0140(6) 0.0203(7) 0.0160(7) -0.0043(6) 0.0049(5) 0.0002(5)
C39 0.0146(6) 0.0130(6) 0.0135(6) 0.0014(5) 0.0024(5) 0.0005(5)
C40 0.0171(7) 0.0303(8) 0.0191(7) 0.0022(6) 0.0083(6) 0.0050(6)
C41 0.0169(7) 0.0210(7) 0.0162(7) 0.0017(6) 0.0070(6) -0.0046(6)
C42 0.0255(8) 0.0133(7) 0.0178(7) 0.0018(5) 0.0035(6) -0.0002(6)
C43 0.0141(6) 0.0168(7) 0.0116(6) 0.0009(5) 0.0031(5) 0.0032(5)
C44 0.0166(7) 0.0138(6) 0.0168(7) 0.0004(5) 0.0072(5) 0.0001(5)
C45 0.0186(7) 0.0248(8) 0.0160(7) 0.0021(6) 0.0068(6) -0.0056(6)
C46 0.0169(7) 0.0123(6) 0.0128(6) -0.0001(5) 0.0009(5) -0.0020(5)
C47 0.0192(7) 0.0151(7) 0.0158(7) 0.0018(5) 0.0068(6) -0.0030(5)
C48 0.0203(7) 0.0144(7) 0.0153(7) 0.0007(5) 0.0038(6) 0.0009(5)
C49 0.0141(6) 0.0175(7) 0.0114(6) -0.0020(5) 0.0031(5) -0.0020(5)
C50 0.0213(7) 0.0153(7) 0.0152(7) -0.0001(5) 0.0030(6) -0.0006(6)
C51 0.0145(7) 0.0229(7) 0.0141(7) 0.0037(6) 0.0043(5) 0.0033(6)
C52 0.0116(6) 0.0140(6) 0.0104(6) -0.0003(5) 0.0029(5) -0.0023(5)
C53 0.0158(6) 0.0163(7) 0.0118(6) 0.0013(5) 0.0041(5) -0.0024(5)
C54 0.0177(7) 0.0132(6) 0.0157(7) 0.0006(5) 0.0044(5) 0.0010(5)
C55 0.0147(7) 0.0253(8) 0.0202(7) 0.0068(6) 0.0064(6) 0.0000(6)
C56 0.0279(8) 0.0148(7) 0.0176(7) -0.0028(6) 0.0011(6) 0.0021(6)
C57 0.0199(7) 0.0202(7) 0.0128(7) -0.0019(6) 0.0024(5) 0.0065(6)
C58 0.0168(7) 0.0262(8) 0.0185(7) -0.0017(6) 0.0047(6) -0.0022(6)
C59 0.0236(7) 0.0180(7) 0.0179(7) -0.0012(6) 0.0069(6) 0.0038(6)
C60 0.0190(7) 0.0158(7) 0.0176(7) -0.0003(5) 0.0068(6) 0.0003(5)
C61 0.0122(6) 0.0138(6) 0.0106(6) 0.0004(5) 0.0029(5) -0.0013(5)
C62 0.0179(7) 0.0166(7) 0.0175(7) 0.0006(5) 0.0076(6) -0.0032(5)
C63 0.0184(7) 0.0121(6) 0.0128(6) 0.0006(5) 0.0015(5) -0.0017(5)
C64 0.0145(6) 0.0152(6) 0.0100(6) -0.0005(5) 0.0026(5) -0.0023(5)
C65 0.0138(6) 0.0155(7) 0.0101(6) -0.0007(5) 0.0030(5) -0.0024(5)
C66 0.0175(7) 0.0180(7) 0.0123(6) 0.0010(5) 0.0030(5) -0.0037(5)
C67 0.0221(8) 0.0305(8) 0.0197(8) 0.0041(6) 0.0120(6) 0.0079(6)
C68 0.0160(7) 0.0227(7) 0.0172(7) -0.0012(6) 0.0041(6) -0.0003(6)
C69 0.0236(7) 0.0128(6) 0.0134(7) 0.0001(5) 0.0002(6) 0.0023(6)
C70 0.0261(8) 0.0235(8) 0.0199(8) 0.0023(6) 0.0026(6) 0.0008(6)
C71 0.0141(6) 0.0169(7) 0.0113(6) 0.0003(5) 0.0026(5) 0.0029(5)
C72 0.0169(7) 0.0142(6) 0.0174(7) -0.0003(5) 0.0074(5) 0.0010(5)
C73 0.0163(7) 0.0217(7) 0.0181(7) 0.0007(6) 0.0045(6) 0.0018(6)
C74 0.0355(9) 0.0143(7) 0.0229(8) -0.0023(6) 0.0069(7) -0.0034(6)
C75 0.0185(7) 0.0125(6) 0.0171(7) 0.0012(5) 0.0029(6) -0.0011(5)
C76 0.0208(7) 0.0288(8) 0.0177(7) -0.0022(6) 0.0076(6) 0.0082(6)
C77 0.0224(8) 0.0297(9) 0.0294(9) 0.0003(7) 0.0019(7) -0.0115(7)
C78 0.0266(8) 0.0257(8) 0.0180(8) 0.0009(6) -0.0006(6) -0.0028(7)
C79 0.0303(8) 0.0136(7) 0.0159(7) -0.0019(5) 0.0013(6) 0.0017(6)
C80 0.0219(7) 0.0104(6) 0.0178(7) 0.0021(5) 0.0035(6) -0.0015(5)
C81 0.0267(8) 0.0327(9) 0.0326(9) 0.0038(7) 0.0069(7) 0.0161(7)
C82 0.0273(8) 0.0384(10) 0.0203(8) 0.0029(7) 0.0138(7) 0.0113(7)
C83 0.0429(10) 0.0142(7) 0.0246(8) -0.0011(6) 0.0119(7) -0.0036(7)
C84 0.0352(9) 0.0292(9) 0.0213(8) 0.0017(7) -0.0052(7) 0.0007(7)
C85 0.0422(10) 0.0166(7) 0.0225(8) -0.0027(6) 0.0079(7) -0.0063(7)
C86 0.0210(8) 0.0352(9) 0.0185(8) -0.0019(7) 0.0097(6) -0.0083(7)
C87 0.0491(11) 0.0168(7) 0.0211(8) 0.0019(6) 0.0028(7) 0.0051(7)
C88 0.0341(10) 0.0456(11) 0.0306(10) 0.0083(8) 0.0056(8) 0.0248(9)
C89 0.0286(9) 0.0192(8) 0.0296(9) 0.0054(7) -0.0057(7) -0.0005(6)
C90 0.0544(12) 0.0180(8) 0.0334(10) -0.0035(7) 0.0199(9) -0.0089(8)
C91 0.0361(9) 0.0225(8) 0.0206(8) -0.0045(6) 0.0047(7) -0.0031(7)
C92 0.0177(8) 0.0363(10) 0.0319(9) 0.0039(8) 0.0048(7) -0.0046(7)
C93 0.0301(9) 0.0164(7) 0.0362(9) 0.0036(7) 0.0140(7) -0.0019(6)
C94 0.0365(9) 0.0159(7) 0.0345(9) 0.0029(7) 0.0171(8) -0.0041(7)
C95 0.0176(7) 0.0317(9) 0.0315(9) 0.0031(7) 0.0031(7) 0.0052(7)
C96 0.0505(12) 0.0215(9) 0.0354(10) -0.0053(7) -0.0134(9) 0.0098(8)
C97 0.0342(9) 0.0220(8) 0.0342(10) 0.0086(7) -0.0054(8) 0.0006(7)
C98 0.0764(15) 0.0170(8) 0.0248(9) -0.0043(7) 0.0166(9) -0.0111(9)
C99 0.0186(8) 0.0686(15) 0.0439(12) 0.0151(11) -0.0014(8) -0.0120(9)

loop_
_atom_type_symbol
_atom_type_description
_atom_type_scat_dispersion_real
_atom_type_scat_dispersion_imag
_atom_type_scat_source
C C 0.0033 0.0016 'International Tables Vol C Tables 4.2.6.8 and 6.1.1.4'
N N 0.0061 0.0033 'International Tables Vol C Tables 4.2.6.8 and 6.1.1.4'
Ni Ni 0.3393 1.1124 'International Tables Vol C Tables 4.2.6.8 and 6.1.1.4'
Si Si 0.0817 0.0704 'International Tables Vol C Tables 4.2.6.8 and 6.1.1.4'
H H 0.0000 0.0000 'International Tables Vol C Tables 4.2.6.8 and 6.1.1.4'

loop_
_geom_angle_atom_site_label_1
_geom_angle_atom_site_label_2
_geom_angle_atom_site_label_3
_geom_angle
_geom_angle_site_symmetry_1
_geom_angle_site_symmetry_3
_geom_angle_publ_flag
N3 Ni3 N1 177.98(5) . . ?
N3 Ni3 C39 82.53(5) . . ?
N1 Ni3 C39 99.49(5) . . ?
N3 Ni3 N4 81.43(5) . . ?
N1 Ni3 N4 96.55(5) . . ?
C39 Ni3 N4 163.94(5) . . ?
N9 Ni1 N2 176.72(5) . . ?
N9 Ni1 C25 82.64(5) . . ?
N2 Ni1 C25 98.80(5) . . ?
N9 Ni1 N8 81.33(5) . . ?
N2 Ni1 N8 97.30(5) . . ?
C25 Ni1 N8 163.87(5) . . ?
N6 Ni2 N5 178.16(5) . . ?
N6 Ni2 C27 82.62(5) . . ?
N5 Ni2 C27 98.71(5) . . ?
N6 Ni2 N7 81.62(5) . . ?
N5 Ni2 N7 97.06(5) . . ?
C27 Ni2 N7 164.22(5) . . ?
N2 Si1 C73 111.78(6) . . ?
N2 Si1 C67 113.35(7) . . ?
C73 Si1 C67 106.64(7) . . ?
N2 Si1 C85 112.42(7) . . ?
C73 Si1 C85 105.84(8) . . ?
C67 Si1 C85 106.30(8) . . ?
N1 Si6 C68 111.38(6) . . ?
N1 Si6 C86 113.46(7) . . ?
C68 Si6 C86 107.34(7) . . ?
N1 Si6 C87 113.08(7) . . ?
C68 Si6 C87 105.59(8) . . ?
C86 Si6 C87 105.45(8) . . ?
N1 Si5 C95 114.19(7) . . ?
N1 Si5 C77 112.17(7) . . ?
C95 Si5 C77 106.75(8) . . ?
N1 Si5 C78 110.77(7) . . ?
C95 Si5 C78 105.94(8) . . ?
C77 Si5 C78 106.55(8) . . ?
N5 Si3 C81 112.06(7) . . ?
N5 Si3 C92 115.11(7) . . ?
C81 Si3 C92 105.95(8) . . ?
N5 Si3 C70 110.33(7) . . ?
C81 Si3 C70 107.09(8) . . ?
C92 Si3 C70 105.79(8) . . ?
N5 Si4 C58 111.51(6) . . ?
N5 Si4 C98 112.52(7) . . ?
C58 Si4 C98 105.14(9) . . ?
N5 Si4 C82 113.32(7) . . ?
C58 Si4 C82 107.30(7) . . ?
C98 Si4 C82 106.54(9) . . ?
N2 Si2 C99 115.04(8) . . ?
N2 Si2 C84 110.32(7) . . ?
C99 Si2 C84 106.48(9) . . ?
N2 Si2 C88 111.91(8) . . ?
C99 Si2 C88 104.92(10) . . ?
C84 Si2 C88 107.72(8) . . ?
C24 N9 C65 120.64(12) . . ?
C24 N9 Ni1 120.64(9) . . ?
C65 N9 Ni1 118.67(9) . . ?
C31 N6 C52 120.78(12) . . ?
C31 N6 Ni2 120.70(9) . . ?
C52 N6 Ni2 118.45(9) . . ?
C28 N3 C43 120.70(12) . . ?
C28 N3 Ni3 120.66(9) . . ?
C43 N3 Ni3 118.63(10) . . ?
C54 N7 C61 116.74(12) . . ?
C54 N7 Ni2 132.87(10) . . ?
C61 N7 Ni2 110.39(9) . . ?
C48 N8 C64 116.97(12) . . ?
C48 N8 Ni1 132.72(10) . . ?
C64 N8 Ni1 110.32(9) . . ?
C50 N4 C71 116.87(12) . . ?
C50 N4 Ni3 132.61(10) . . ?
C71 N4 Ni3 110.51(9) . . ?
Si5 N1 Si6 128.29(7) . . ?
Si5 N1 Ni3 114.43(6) . . ?
Si6 N1 Ni3 117.26(6) . . ?
C22 C14 C39 123.01(13) . . ?
C22 C14 C28 123.65(13) . . ?
C39 C14 C28 113.33(12) . . ?
C18 C15 C63 120.68(13) . . ?
C18 C15 H15 119.7 . . ?
C63 C15 H15 119.7 . . ?
Si2 N2 Si1 126.75(7) . . ?
Si2 N2 Ni1 117.86(7) . . ?
Si1 N2 Ni1 115.39(6) . . ?
C30 C17 C53 118.98(13) . . ?
C30 C17 H17 120.5 . . ?
C53 C17 H17 120.5 . . ?
C15 C18 C27 122.71(12) . . ?
C15 C18 C31 124.13(12) . . ?
C27 C18 C31 113.16(12) . . ?
C33 C19 C31 120.25(13) . . ?
C33 C19 H19 119.9 . . ?
C31 C19 H19 119.9 . . ?
C38 C20 C24 120.17(13) . . ?
C38 C20 H20 119.9 . . ?
C24 C20 H20 119.9 . . ?
C29 C21 C25 122.61(12) . . ?
C29 C21 C24 124.20(12) . . ?
C25 C21 C24 113.17(12) . . ?
C69 C22 C14 120.73(13) . . ?
C69 C22 H22 119.6 . . ?
C14 C22 H22 119.6 . . ?
Si3 N5 Si4 128.87(7) . . ?
Si3 N5 Ni2 115.95(7) . . ?
Si4 N5 Ni2 115.17(6) . . ?
N9 C24 C20 119.62(12) . . ?
N9 C24 C21 110.09(12) . . ?
C20 C24 C21 130.29(13) . . ?
C72 C25 C21 115.88(12) . . ?
C72 C25 Ni1 130.74(11) . . ?
C21 C25 Ni1 113.37(10) . . ?
C42 C26 C66 118.98(13) . . ?
C42 C26 H26 120.5 . . ?
C66 C26 H26 120.5 . . ?
C44 C27 C18 115.88(12) . . ?
C44 C27 Ni2 130.66(10) . . ?
C18 C27 Ni2 113.45(10) . . ?
N3 C28 C37 119.45(13) . . ?
N3 C28 C14 110.14(12) . . ?
C37 C28 C14 130.41(13) . . ?
C21 C29 C46 120.97(13) . . ?
C21 C29 H29 119.5 . . ?
C46 C29 H29 119.5 . . ?
C17 C30 C54 120.28(13) . . ?
C17 C30 H30 119.9 . . ?
C54 C30 H30 119.9 . . ?
N6 C31 C19 119.43(12) . . ?
N6 C31 C18 110.03(11) . . ?
C19 C31 C18 130.54(13) . . ?
C52 C32 C33 115.91(12) . . ?
C52 C32 C35 117.24(13) . . ?
C33 C32 C35 126.85(13) . . ?
C19 C33 C32 120.17(13) . . ?
C19 C33 H33 119.9 . . ?
C32 C33 H33 119.9 . . ?
C56 C34 C57 119.03(14) . . ?
C56 C34 H34 120.5 . . ?
C57 C34 H34 120.5 . . ?
C41 C35 C32 121.14(13) . . ?
C41 C35 H35 119.4 . . ?
C32 C35 H35 119.4 . . ?
C45 C36 C49 121.14(13) . . ?
C45 C36 H36 119.4 . . ?
C49 C36 H36 119.4 . . ?
C55 C37 C28 120.09(14) . . ?
C55 C37 H37 120.0 . . ?
C28 C37 H37 120.0 . . ?
C20 C38 C49 120.20(13) . . ?
C20 C38 H38 119.9 . . ?
C49 C38 H38 119.9 . . ?
C60 C39 C14 115.49(13) . . ?
C60 C39 Ni3 131.19(11) . . ?
C14 C39 Ni3 113.32(10) . . ?
C76 C40 C51 121.16(14) . . ?
C76 C40 H40 119.4 . . ?
C51 C40 H40 119.4 . . ?
C35 C41 C53 121.59(13) . . ?
C35 C41 H41 119.2 . . ?
C53 C41 H41 119.2 . . ?
C26 C42 C48 120.32(14) . . ?
C26 C42 H42 119.8 . . ?
C48 C42 H42 119.8 . . ?
N3 C43 C51 123.45(13) . . ?
N3 C43 C71 114.38(12) . . ?
C51 C43 C71 122.17(13) . . ?
C27 C44 C47 121.41(13) . . ?
C27 C44 H44 119.3 . . ?
C47 C44 H44 119.3 . . ?
C36 C45 C66 121.73(13) . . ?
C36 C45 H45 119.1 . . ?
C66 C45 H45 119.1 . . ?
C29 C46 C62 116.83(13) . . ?
C29 C46 C75 119.94(12) . . ?
C62 C46 C75 123.20(13) . . ?
C63 C47 C44 122.25(13) . . ?
C63 C47 H47 118.9 . . ?
C44 C47 H47 118.9 . . ?
N8 C48 C42 122.42(13) . . ?
N8 C48 H48 118.8 . . ?
C42 C48 H48 118.8 . . ?
C65 C49 C38 116.04(13) . . ?
C65 C49 C36 117.11(13) . . ?
C38 C49 C36 126.85(13) . . ?
N4 C50 C56 122.35(14) . . ?
N4 C50 H50 118.8 . . ?
C56 C50 H50 118.8 . . ?
C43 C51 C55 116.04(13) . . ?
C43 C51 C40 117.17(14) . . ?
C55 C51 C40 126.79(14) . . ?
N6 C52 C32 123.46(13) . . ?
N6 C52 C61 114.34(12) . . ?
C32 C52 C61 122.21(12) . . ?
C61 C53 C17 116.23(13) . . ?
C61 C53 C41 118.06(13) . . ?
C17 C53 C41 125.71(13) . . ?
N7 C54 C30 122.65(13) . . ?
N7 C54 H54 118.7 . . ?
C30 C54 H54 118.7 . . ?
C37 C55 C51 120.26(13) . . ?
C37 C55 H55 119.9 . . ?
C51 C55 H55 119.9 . . ?
C34 C56 C50 120.42(14) . . ?
C34 C56 H56 119.8 . . ?
C50 C56 H56 119.8 . . ?
C71 C57 C34 116.28(14) . . ?
C71 C57 C76 118.00(14) . . ?
C34 C57 C76 125.73(14) . . ?
Si4 C58 H58A 109.5 . . ?
Si4 C58 H58B 109.5 . . ?
H58A C58 H58B 109.5 . . ?
Si4 C58 H58C 109.5 . . ?
H58A C58 H58C 109.5 . . ?
H58B C58 H58C 109.5 . . ?
C60 C59 C69 122.44(14) . . ?
C60 C59 H59 118.8 . . ?
C69 C59 H59 118.8 . . ?
C39 C60 C59 121.50(13) . . ?
C39 C60 H60 119.3 . . ?
C59 C60 H60 119.3 . . ?
N7 C61 C53 125.11(13) . . ?
N7 C61 C52 115.13(12) . . ?
C53 C61 C52 119.76(12) . . ?
C46 C62 C72 122.30(13) . . ?
C46 C62 H62 118.8 . . ?
C72 C62 H62 118.8 . . ?
C15 C63 C47 117.04(13) . . ?
C15 C63 C80 119.88(13) . . ?
C47 C63 C80 123.07(13) . . ?
N8 C64 C66 124.91(13) . . ?
N8 C64 C65 115.18(12) . . ?
C66 C64 C65 119.90(13) . . ?
N9 C65 C49 123.32(13) . . ?
N9 C65 C64 114.46(12) . . ?
C49 C65 C64 122.22(13) . . ?
C64 C66 C26 116.40(13) . . ?
C64 C66 C45 117.88(13) . . ?
C26 C66 C45 125.72(13) . . ?
Si1 C67 H67A 109.5 . . ?
Si1 C67 H67B 109.5 . . ?
H67A C67 H67B 109.5 . . ?
Si1 C67 H67C 109.5 . . ?
H67A C67 H67C 109.5 . . ?
H67B C67 H67C 109.5 . . ?
Si6 C68 H68A 109.5 . . ?
Si6 C68 H68B 109.5 . . ?
H68A C68 H68B 109.5 . . ?
Si6 C68 H68C 109.5 . . ?
H68A C68 H68C 109.5 . . ?
H68B C68 H68C 109.5 . . ?
C22 C69 C59 116.82(13) . . ?
C22 C69 C79 121.94(13) . . ?
C59 C69 C79 121.23(13) . . ?
Si3 C70 H70A 109.5 . . ?
Si3 C70 H70B 109.5 . . ?
H70A C70 H70B 109.5 . . ?
Si3 C70 H70C 109.5 . . ?
H70A C70 H70C 109.5 . . ?
H70B C70 H70C 109.5 . . ?
N4 C71 C57 125.06(13) . . ?
N4 C71 C43 115.05(12) . . ?
C57 C71 C43 119.89(13) . . ?
C25 C72 C62 121.37(13) . . ?
C25 C72 H72 119.3 . . ?
C62 C72 H72 119.3 . . ?
Si1 C73 H73A 109.5 . . ?
Si1 C73 H73B 109.5 . . ?
H73A C73 H73B 109.5 . . ?
Si1 C73 H73C 109.5 . . ?
H73A C73 H73C 109.5 . . ?
H73B C73 H73C 109.5 . . ?
C75 C74 H74A 109.5 . . ?
C75 C74 H74B 109.5 . . ?
H74A C74 H74B 109.5 . . ?
C75 C74 H74C 109.5 . . ?
H74A C74 H74C 109.5 . . ?
H74B C74 H74C 109.5 . . ?
C74 C75 C46 110.29(12) . . ?
C74 C75 C89 109.43(13) . . ?
C46 C75 C89 108.91(12) . . ?
C74 C75 C93 107.67(13) . . ?
C46 C75 C93 112.03(12) . . ?
C89 C75 C93 108.46(13) . . ?
C40 C76 C57 121.60(14) . . ?
C40 C76 H76 119.2 . . ?
C57 C76 H76 119.2 . . ?
Si5 C77 H77A 109.5 . . ?
Si5 C77 H77B 109.5 . . ?
H77A C77 H77B 109.5 . . ?
Si5 C77 H77C 109.5 . . ?
H77A C77 H77C 109.5 . . ?
H77B C77 H77C 109.5 . . ?
Si5 C78 H78A 109.5 . . ?
Si5 C78 H78B 109.5 . . ?
H78A C78 H78B 109.5 . . ?
Si5 C78 H78C 109.5 . . ?
H78A C78 H78C 109.5 . . ?
H78B C78 H78C 109.5 . . ?
C96 C79 C91 109.90(14) . . ?
C96 C79 C69 108.99(13) . . ?
C91 C79 C69 110.66(13) . . ?
C96 C79 C90 107.98(15) . . ?
C91 C79 C90 107.29(13) . . ?
C69 C79 C90 111.97(13) . . ?
C97 C80 C83 109.60(14) . . ?
C97 C80 C63 108.98(12) . . ?
C83 C80 C63 109.95(12) . . ?
C97 C80 C94 108.44(13) . . ?
C83 C80 C94 107.85(13) . . ?
C63 C80 C94 111.98(12) . . ?
Si3 C81 H81A 109.5 . . ?
Si3 C81 H81B 109.5 . . ?
H81A C81 H81B 109.5 . . ?
Si3 C81 H81C 109.5 . . ?
H81A C81 H81C 109.5 . . ?
H81B C81 H81C 109.5 . . ?
Si4 C82 H82A 109.5 . . ?
Si4 C82 H82B 109.5 . . ?
H82A C82 H82B 109.5 . . ?
Si4 C82 H82C 109.5 . . ?
H82A C82 H82C 109.5 . . ?
H82B C82 H82C 109.5 . . ?
C80 C83 H83A 109.5 . . ?
C80 C83 H83B 109.5 . . ?
H83A C83 H83B 109.5 . . ?
C80 C83 H83C 109.5 . . ?
H83A C83 H83C 109.5 . . ?
H83B C83 H83C 109.5 . . ?
Si2 C84 H84A 109.5 . . ?
Si2 C84 H84B 109.5 . . ?
H84A C84 H84B 109.5 . . ?
Si2 C84 H84C 109.5 . . ?
H84A C84 H84C 109.5 . . ?
H84B C84 H84C 109.5 . . ?
Si1 C85 H85A 109.5 . . ?
Si1 C85 H85B 109.5 . . ?
H85A C85 H85B 109.5 . . ?
Si1 C85 H85C 109.5 . . ?
H85A C85 H85C 109.5 . . ?
H85B C85 H85C 109.5 . . ?
Si6 C86 H86A 109.5 . . ?
Si6 C86 H86B 109.5 . . ?
H86A C86 H86B 109.5 . . ?
Si6 C86 H86C 109.5 . . ?
H86A C86 H86C 109.5 . . ?
H86B C86 H86C 109.5 . . ?
Si6 C87 H87A 109.5 . . ?
Si6 C87 H87B 109.5 . . ?
H87A C87 H87B 109.5 . . ?
Si6 C87 H87C 109.5 . . ?
H87A C87 H87C 109.5 . . ?
H87B C87 H87C 109.5 . . ?
Si2 C88 H88A 109.5 . . ?
Si2 C88 H88B 109.5 . . ?
H88A C88 H88B 109.5 . . ?
Si2 C88 H88C 109.5 . . ?
H88A C88 H88C 109.5 . . ?
H88B C88 H88C 109.5 . . ?
C75 C89 H89A 109.5 . . ?
C75 C89 H89B 109.5 . . ?
H89A C89 H89B 109.5 . . ?
C75 C89 H89C 109.5 . . ?
H89A C89 H89C 109.5 . . ?
H89B C89 H89C 109.5 . . ?
C79 C90 H90A 109.5 . . ?
C79 C90 H90B 109.5 . . ?
H90A C90 H90B 109.5 . . ?
C79 C90 H90C 109.5 . . ?
H90A C90 H90C 109.5 . . ?
H90B C90 H90C 109.5 . . ?
C79 C91 H91A 109.5 . . ?
C79 C91 H91B 109.5 . . ?
H91A C91 H91B 109.5 . . ?
C79 C91 H91C 109.5 . . ?
H91A C91 H91C 109.5 . . ?
H91B C91 H91C 109.5 . . ?
Si3 C92 H92A 109.5 . . ?
Si3 C92 H92B 109.5 . . ?
H92A C92 H92B 109.5 . . ?
Si3 C92 H92C 109.5 . . ?
H92A C92 H92C 109.5 . . ?
H92B C92 H92C 109.5 . . ?
C75 C93 H93A 109.5 . . ?
C75 C93 H93B 109.5 . . ?
H93A C93 H93B 109.5 . . ?
C75 C93 H93C 109.5 . . ?
H93A C93 H93C 109.5 . . ?
H93B C93 H93C 109.5 . . ?
C80 C94 H94A 109.5 . . ?
C80 C94 H94B 109.5 . . ?
H94A C94 H94B 109.5 . . ?
C80 C94 H94C 109.5 . . ?
H94A C94 H94C 109.5 . . ?
H94B C94 H94C 109.5 . . ?
Si5 C95 H95A 109.5 . . ?
Si5 C95 H95B 109.5 . . ?
H95A C95 H95B 109.5 . . ?
Si5 C95 H95C 109.5 . . ?
H95A C95 H95C 109.5 . . ?
H95B C95 H95C 109.5 . . ?
C79 C96 H96A 109.5 . . ?
C79 C96 H96B 109.5 . . ?
H96A C96 H96B 109.5 . . ?
C79 C96 H96C 109.5 . . ?
H96A C96 H96C 109.5 . . ?
H96B C96 H96C 109.5 . . ?
C80 C97 H97A 109.5 . . ?
C80 C97 H97B 109.5 . . ?
H97A C97 H97B 109.5 . . ?
C80 C97 H97C 109.5 . . ?
H97A C97 H97C 109.5 . . ?
H97B C97 H97C 109.5 . . ?
Si4 C98 H98A 109.5 . . ?
Si4 C98 H98B 109.5 . . ?
H98A C98 H98B 109.5 . . ?
Si4 C98 H98C 109.5 . . ?
H98A C98 H98C 109.5 . . ?
H98B C98 H98C 109.5 . . ?
Si2 C99 H99A 109.5 . . ?
Si2 C99 H99B 109.5 . . ?
H99A C99 H99B 109.5 . . ?
Si2 C99 H99C 109.5 . . ?
H99A C99 H99C 109.5 . . ?
H99B C99 H99C 109.5 . . ?

loop_
_geom_bond_atom_site_label_1
_geom_bond_atom_site_label_2
_geom_bond_distance
_geom_bond_site_symmetry_2
_geom_bond_publ_flag
Ni3 N3 1.8517(11) . ?
Ni3 N1 1.8932(11) . ?
Ni3 C39 1.9075(14) . ?
Ni3 N4 2.0547(12) . ?
Ni1 N9 1.8511(11) . ?
Ni1 N2 1.8963(11) . ?
Ni1 C25 1.9068(14) . ?
Ni1 N8 2.0628(12) . ?
Ni2 N6 1.8515(11) . ?
Ni2 N5 1.8946(11) . ?
Ni2 C27 1.9038(14) . ?
Ni2 N7 2.0531(11) . ?
Si1 N2 1.7066(12) . ?
Si1 C73 1.8734(15) . ?
Si1 C67 1.8839(15) . ?
Si1 C85 1.8894(16) . ?
Si6 N1 1.7054(12) . ?
Si6 C68 1.8733(15) . ?
Si6 C86 1.8832(15) . ?
Si6 C87 1.8839(16) . ?
Si5 N1 1.7022(12) . ?
Si5 C95 1.8787(17) . ?
Si5 C77 1.8822(16) . ?
Si5 C78 1.8876(16) . ?
Si3 N5 1.6985(12) . ?
Si3 C81 1.8793(17) . ?
Si3 C92 1.8823(17) . ?
Si3 C70 1.8865(16) . ?
Si4 N5 1.7082(13) . ?
Si4 C58 1.8721(16) . ?
Si4 C98 1.8821(17) . ?
Si4 C82 1.8825(16) . ?
Si2 N2 1.6990(12) . ?
Si2 C99 1.8786(19) . ?
Si2 C84 1.8837(18) . ?
Si2 C88 1.8838(19) . ?
N9 C24 1.3399(18) . ?
N9 C65 1.3494(17) . ?
N6 C31 1.3393(17) . ?
N6 C52 1.3497(17) . ?
N3 C28 1.3393(18) . ?
N3 C43 1.3479(17) . ?
N7 C54 1.3263(18) . ?
N7 C61 1.3692(17) . ?
N8 C48 1.3269(18) . ?
N8 C64 1.3681(17) . ?
N4 C50 1.3288(18) . ?
N4 C71 1.3682(17) . ?
C14 C22 1.3986(19) . ?
C14 C39 1.4216(19) . ?
C14 C28 1.4550(19) . ?
C15 C18 1.3915(19) . ?
C15 C63 1.3992(19) . ?
C15 H15 0.9500 . ?
C17 C30 1.380(2) . ?
C17 C53 1.412(2) . ?
C17 H17 0.9500 . ?
C18 C27 1.4230(18) . ?
C18 C31 1.4600(18) . ?
C19 C33 1.3826(19) . ?
C19 C31 1.4122(18) . ?
C19 H19 0.9500 . ?
C20 C38 1.381(2) . ?
C20 C24 1.4121(18) . ?
C20 H20 0.9500 . ?
C21 C29 1.3909(19) . ?
C21 C25 1.4226(18) . ?
C21 C24 1.4606(18) . ?
C22 C69 1.393(2) . ?
C22 H22 0.9500 . ?
C25 C72 1.3922(18) . ?
C26 C42 1.380(2) . ?
C26 C66 1.409(2) . ?
C26 H26 0.9500 . ?
C27 C44 1.3931(18) . ?
C28 C37 1.4141(19) . ?
C29 C46 1.3973(19) . ?
C29 H29 0.9500 . ?
C30 C54 1.4038(19) . ?
C30 H30 0.9500 . ?
C32 C52 1.3995(18) . ?
C32 C33 1.418(2) . ?
C32 C35 1.4364(19) . ?
C33 H33 0.9500 . ?
C34 C56 1.377(2) . ?
C34 C57 1.412(2) . ?
C34 H34 0.9500 . ?
C35 C41 1.363(2) . ?
C35 H35 0.9500 . ?
C36 C45 1.362(2) . ?
C36 C49 1.4385(19) . ?
C36 H36 0.9500 . ?
C37 C55 1.382(2) . ?
C37 H37 0.9500 . ?
C38 C49 1.415(2) . ?
C38 H38 0.9500 . ?
C39 C60 1.3973(19) . ?
C40 C76 1.362(2) . ?
C40 C51 1.439(2) . ?
C40 H40 0.9500 . ?
C41 C53 1.4398(19) . ?
C41 H41 0.9500 . ?
C42 C48 1.408(2) . ?
C42 H42 0.9500 . ?
C43 C51 1.3988(19) . ?
C43 C71 1.417(2) . ?
C44 C47 1.4014(19) . ?
C44 H44 0.9500 . ?
C45 C66 1.438(2) . ?
C45 H45 0.9500 . ?
C46 C62 1.3995(19) . ?
C46 C75 1.5325(19) . ?
C47 C63 1.400(2) . ?
C47 H47 0.9500 . ?
C48 H48 0.9500 . ?
C49 C65 1.4021(18) . ?
C50 C56 1.408(2) . ?
C50 H50 0.9500 . ?
C51 C55 1.412(2) . ?
C52 C61 1.4188(19) . ?
C53 C61 1.4011(18) . ?
C54 H54 0.9500 . ?
C55 H55 0.9500 . ?
C56 H56 0.9500 . ?
C57 C71 1.4021(19) . ?
C57 C76 1.439(2) . ?
C58 H58A 0.9800 . ?
C58 H58B 0.9800 . ?
C58 H58C 0.9800 . ?
C59 C60 1.400(2) . ?
C59 C69 1.406(2) . ?
C59 H59 0.9500 . ?
C60 H60 0.9500 . ?
C62 C72 1.404(2) . ?
C62 H62 0.9500 . ?
C63 C80 1.5337(19) . ?
C64 C66 1.4048(19) . ?
C64 C65 1.4145(19) . ?
C67 H67A 0.9800 . ?
C67 H67B 0.9800 . ?
C67 H67C 0.9800 . ?
C68 H68A 0.9800 . ?
C68 H68B 0.9800 . ?
C68 H68C 0.9800 . ?
C69 C79 1.534(2) . ?
C70 H70A 0.9800 . ?
C70 H70B 0.9800 . ?
C70 H70C 0.9800 . ?
C72 H72 0.9500 . ?
C73 H73A 0.9800 . ?
C73 H73B 0.9800 . ?
C73 H73C 0.9800 . ?
C74 C75 1.531(2) . ?
C74 H74A 0.9800 . ?
C74 H74B 0.9800 . ?
C74 H74C 0.9800 . ?
C75 C89 1.533(2) . ?
C75 C93 1.535(2) . ?
C76 H76 0.9500 . ?
C77 H77A 0.9800 . ?
C77 H77B 0.9800 . ?
C77 H77C 0.9800 . ?
C78 H78A 0.9800 . ?
C78 H78B 0.9800 . ?
C78 H78C 0.9800 . ?
C79 C96 1.523(2) . ?
C79 C91 1.527(2) . ?
C79 C90 1.549(2) . ?
C80 C97 1.530(2) . ?
C80 C83 1.532(2) . ?
C80 C94 1.535(2) . ?
C81 H81A 0.9800 . ?
C81 H81B 0.9800 . ?
C81 H81C 0.9800 . ?
C82 H82A 0.9800 . ?
C82 H82B 0.9800 . ?
C82 H82C 0.9800 . ?
C83 H83A 0.9800 . ?
C83 H83B 0.9800 . ?
C83 H83C 0.9800 . ?
C84 H84A 0.9800 . ?
C84 H84B 0.9800 . ?
C84 H84C 0.9800 . ?
C85 H85A 0.9800 . ?
C85 H85B 0.9800 . ?
C85 H85C 0.9800 . ?
C86 H86A 0.9800 . ?
C86 H86B 0.9800 . ?
C86 H86C 0.9800 . ?
C87 H87A 0.9800 . ?
C87 H87B 0.9800 . ?
C87 H87C 0.9800 . ?
C88 H88A 0.9800 . ?
C88 H88B 0.9800 . ?
C88 H88C 0.9800 . ?
C89 H89A 0.9800 . ?
C89 H89B 0.9800 . ?
C89 H89C 0.9800 . ?
C90 H90A 0.9800 . ?
C90 H90B 0.9800 . ?
C90 H90C 0.9800 . ?
C91 H91A 0.9800 . ?
C91 H91B 0.9800 . ?
C91 H91C 0.9800 . ?
C92 H92A 0.9800 . ?
C92 H92B 0.9800 . ?
C92 H92C 0.9800 . ?
C93 H93A 0.9800 . ?
C93 H93B 0.9800 . ?
C93 H93C 0.9800 . ?
C94 H94A 0.9800 . ?
C94 H94B 0.9800 . ?
C94 H94C 0.9800 . ?
C95 H95A 0.9800 . ?
C95 H95B 0.9800 . ?
C95 H95C 0.9800 . ?
C96 H96A 0.9800 . ?
C96 H96B 0.9800 . ?
C96 H96C 0.9800 . ?
C97 H97A 0.9800 . ?
C97 H97B 0.9800 . ?
C97 H97C 0.9800 . ?
C98 H98A 0.9800 . ?
C98 H98B 0.9800 . ?
C98 H98C 0.9800 . ?
C99 H99A 0.9800 . ?
C99 H99B 0.9800 . ?
C99 H99C 0.9800 . ?
